data_4000953
loop_
_publ_author_name
'Whalen, Jeffrey B.'
'Zaikina, Julia V.'
'Achey, Randall'
'Stillwell, Ryan'
'Zhou, Haidong'
'Wiebe, Christopher R.'
'Latturner, Susan E.'

_publ_section_title
;
 Metal to Semimetal Transition in CaMgSi Crystals Grown from Mg&#x2212;Al
 Flux
;
_journal_issue 5
_journal_name_full 'Chemistry of Materials'
_journal_page_first 1846
_journal_paper_doi 10.1021/cm9033275
_journal_volume 22
_journal_year 2010
_chemical_formula_moiety 'Si, Ca, Mg'
_chemical_formula_sum 'Ca Mg Si'
_chemical_formula_weight 92.48
_chemical_melting_point 1234.1
_chemical_name_common 'calcium-magnesium silicide'
_chemical_name_systematic 'calcium-magnesium silicide'
_space_group_IT_number 62
_symmetry_cell_setting orthorhombic
_symmetry_space_group_name_Hall '-P 2ac 2n'
_symmetry_space_group_name_H-M 'P n m a'
_atom_sites_solution_primary direct
_atom_sites_solution_secondary difmap
_audit_creation_date '2009-05-01 T12:00:00-00:00'
_audit_creation_method SHELXL-97
_cell_angle_alpha 90.00
_cell_angle_beta 90.00
_cell_angle_gamma 90.00
_cell_formula_units_Z 4
_cell_length_a 7.441(2)
_cell_length_b 4.4100(14)
_cell_length_c 8.292(3)
_cell_measurement_temperature 100(2)
_cell_volume 272.10(15)
_computing_structure_refinement 'SHELXL-97 (Sheldrick, 2008)'
_computing_structure_solution 'SHELXS-97 (Sheldrick, 2008)'
_diffrn_ambient_temperature 296(2)
_diffrn_measured_fraction_theta_full 0.981
_diffrn_measured_fraction_theta_max 0.981
_diffrn_radiation_monochromator graphite
_diffrn_radiation_source 'fine-focus sealed tube'
_diffrn_radiation_type MoK\a
_diffrn_radiation_wavelength 0.71073
_diffrn_reflns_av_R_equivalents 0.0525
_diffrn_reflns_av_sigmaI/netI 0.0242
_diffrn_reflns_limit_h_max 9
_diffrn_reflns_limit_h_min -9
_diffrn_reflns_limit_k_max 5
_diffrn_reflns_limit_k_min -5
_diffrn_reflns_limit_l_max 10
_diffrn_reflns_limit_l_min -10
_diffrn_reflns_number 2789
_diffrn_reflns_theta_full 28.07
_diffrn_reflns_theta_max 28.07
_diffrn_reflns_theta_min 3.68
_exptl_absorpt_coefficient_mu 2.595
_exptl_absorpt_correction_T_max 0.901
_exptl_absorpt_correction_T_min 0.694
_exptl_absorpt_correction_type multi-scan
_exptl_absorpt_process_details SADABS
_exptl_crystal_colour 'metallic light grey'
_exptl_crystal_density_diffrn 2.258
_exptl_crystal_density_method 'not measured'
_exptl_crystal_description rods
_exptl_crystal_F_000 184
_exptl_crystal_size_max 0.17
_exptl_crystal_size_mid 0.07
_exptl_crystal_size_min 0.04
_refine_diff_density_max 0.305
_refine_diff_density_min -0.311
_refine_diff_density_rms 0.072
_refine_ls_extinction_coef 0.037(4)
_refine_ls_extinction_expression Fc^*^=kFc[1+0.001xFc^2^\l^3^/sin(2\q)]^-1/4^
_refine_ls_extinction_method SHELXL
_refine_ls_goodness_of_fit_ref 1.168
_refine_ls_matrix_type full
_refine_ls_number_parameters 20
_refine_ls_number_reflns 366
_refine_ls_number_restraints 0
_refine_ls_restrained_S_all 1.168
_refine_ls_R_factor_all 0.0153
_refine_ls_R_factor_gt 0.0147
_refine_ls_shift/su_max 0.001
_refine_ls_shift/su_mean 0.000
_refine_ls_structure_factor_coef Fsqd
_refine_ls_weighting_details 'calc w=1/[\s^2^(Fo^2^)+(0.0160P)^2^+0.0491P] where P=(Fo^2^+2Fc^2^)/3'
_refine_ls_weighting_scheme calc
_refine_ls_wR_factor_gt 0.0400
_refine_ls_wR_factor_ref 0.0401
_reflns_number_gt 353
_reflns_number_total 366
_reflns_threshold_expression >2sigma(I)
_cod_data_source_file cm9033275_si_002.cif
_cod_data_source_block data
_cod_original_cell_volume 272.09(15)
_cod_original_sg_symbol_H-M 'p n m a'
_cod_database_code 4000953

loop_
_symmetry_equiv_pos_as_xyz
'x, y, z'
'-x+1/2, -y, z+1/2'
'-x, y+1/2, -z'
'x+1/2, -y+1/2, -z+1/2'
'-x, -y, -z'
'x-1/2, y, -z-1/2'
'x, -y-1/2, z'
'-x-1/2, y-1/2, z-1/2'

loop_
_atom_site_label
_atom_site_type_symbol
_atom_site_fract_x
_atom_site_fract_y
_atom_site_fract_z
_atom_site_U_iso_or_equiv
_atom_site_adp_type
_atom_site_occupancy
_atom_site_symmetry_multiplicity
_atom_site_calc_flag
_atom_site_refinement_flags
Ca1 Ca 0.01955(4) 0.2500 0.68067(4) 0.00705(15) Uani 1 2 d S
Si3 Si 0.27059(6) 0.2500 0.38560(6) 0.00637(17) Uani 1 2 d S
Mg4 Mg 0.14414(7) 0.2500 0.06382(6) 0.00685(17) Uani 1 2 d S

loop_
_atom_site_aniso_label
_atom_site_aniso_U_11
_atom_site_aniso_U_22
_atom_site_aniso_U_33
_atom_site_aniso_U_23
_atom_site_aniso_U_13
_atom_site_aniso_U_12
Ca1 0.0053(2) 0.0070(2) 0.0088(2) 0.000 -0.00007(11) 0.000
Si3 0.0053(3) 0.0061(2) 0.0077(3) 0.000 -0.00019(16) 0.000
Mg4 0.0059(3) 0.0065(3) 0.0081(3) 0.000 0.0006(2) 0.000

loop_
_atom_type_symbol
_atom_type_description
_atom_type_scat_dispersion_real
_atom_type_scat_dispersion_imag
_atom_type_scat_source
Mg Mg 0.0486 0.0363 'International Tables Vol C Tables 4.2.6.8 and 6.1.1.4'
Si Si 0.0817 0.0704 'International Tables Vol C Tables 4.2.6.8 and 6.1.1.4'
Ca Ca 0.2262 0.3064 'International Tables Vol C Tables 4.2.6.8 and 6.1.1.4'

loop_
_geom_angle_atom_site_label_1
_geom_angle_atom_site_label_2
_geom_angle_atom_site_label_3
_geom_angle
_geom_angle_site_symmetry_1
_geom_angle_site_symmetry_3
Si3 Ca1 Si3 106.174(19) . 5_556
Si3 Ca1 Si3 106.174(19) . 5_566
Si3 Ca1 Si3 89.42(3) 5_556 5_566
Si3 Ca1 Si3 97.26(2) . 2_565
Si3 Ca1 Si3 156.386(15) 5_556 2_565
Si3 Ca1 Si3 86.81(2) 5_566 2_565
Si3 Ca1 Si3 97.26(2) . 2
Si3 Ca1 Si3 86.81(2) 5_556 2
Si3 Ca1 Si3 156.386(15) 5_566 2
Si3 Ca1 Si3 87.39(3) 2_565 2
Si3 Ca1 Mg4 137.405(14) . 5_566
Si3 Ca1 Mg4 109.22(2) 5_556 5_566
Si3 Ca1 Mg4 52.175(18) 5_566 5_566
Si3 Ca1 Mg4 51.36(2) 2_565 5_566
Si3 Ca1 Mg4 107.52(3) 2 5_566
Si3 Ca1 Mg4 137.405(14) . 5_556
Si3 Ca1 Mg4 52.175(19) 5_556 5_556
Si3 Ca1 Mg4 109.22(2) 5_566 5_556
Si3 Ca1 Mg4 107.52(3) 2_565 5_556
Si3 Ca1 Mg4 51.36(2) 2 5_556
Mg4 Ca1 Mg4 84.12(3) 5_566 5_556
Si3 Ca1 Mg4 126.38(3) . 1_556
Si3 Ca1 Mg4 111.175(14) 5_556 1_556
Si3 Ca1 Mg4 111.175(14) 5_566 1_556
Si3 Ca1 Mg4 49.601(13) 2_565 1_556
Si3 Ca1 Mg4 49.601(13) 2 1_556
Mg4 Ca1 Mg4 59.051(19) 5_566 1_556
Mg4 Ca1 Mg4 59.051(19) 5_556 1_556
Si3 Ca1 Mg4 91.39(3) . 6_556
Si3 Ca1 Mg4 48.671(15) 5_556 6_556
Si3 Ca1 Mg4 48.671(15) 5_566 6_556
Si3 Ca1 Mg4 135.125(13) 2_565 6_556
Si3 Ca1 Mg4 135.125(13) 2 6_556
Mg4 Ca1 Mg4 94.511(19) 5_566 6_556
Mg4 Ca1 Mg4 94.511(19) 5_556 6_556
Mg4 Ca1 Mg4 142.238(19) 1_556 6_556
Si3 Ca1 Mg4 48.782(13) . 2_565
Si3 Ca1 Mg4 153.373(19) 5_556 2_565
Si3 Ca1 Mg4 90.04(3) 5_566 2_565
Si3 Ca1 Mg4 50.020(19) 2_565 2_565
Si3 Ca1 Mg4 103.57(2) 2 2_565
Mg4 Ca1 Mg4 91.20(2) 5_566 2_565
Mg4 Ca1 Mg4 150.630(17) 5_556 2_565
Mg4 Ca1 Mg4 93.785(15) 1_556 2_565
Mg4 Ca1 Mg4 114.79(2) 6_556 2_565
Si3 Ca1 Mg4 48.782(13) . 2
Si3 Ca1 Mg4 90.04(3) 5_556 2
Si3 Ca1 Mg4 153.373(19) 5_566 2
Si3 Ca1 Mg4 103.57(2) 2_565 2
Si3 Ca1 Mg4 50.020(19) 2 2
Mg4 Ca1 Mg4 150.630(17) 5_566 2
Mg4 Ca1 Mg4 91.20(2) 5_556 2
Mg4 Ca1 Mg4 93.785(16) 1_556 2
Mg4 Ca1 Mg4 114.79(2) 6_556 2
Mg4 Ca1 Mg4 78.82(3) 2_565 2
Si3 Ca1 Ca1 53.777(17) . 5_556
Si3 Ca1 Ca1 52.397(14) 5_556 5_556
Si3 Ca1 Ca1 102.78(2) 5_566 5_556
Si3 Ca1 Ca1 150.909(18) 2_565 5_556
Si3 Ca1 Ca1 93.29(2) 2 5_556
Mg4 Ca1 Ca1 152.110(19) 5_566 5_556
Mg4 Ca1 Ca1 95.29(2) 5_556 5_556
Mg4 Ca1 Ca1 142.435(14) 1_556 5_556
Mg4 Ca1 Ca1 57.672(15) 6_556 5_556
Mg4 Ca1 Ca1 101.97(2) 2_565 5_556
Mg4 Ca1 Ca1 57.113(16) 2 5_556
Mg4 Si3 Mg4 107.79(3) 2_565 2
Mg4 Si3 Mg4 71.901(17) 2_565 6_656
Mg4 Si3 Mg4 71.901(17) 2 6_656
Mg4 Si3 Mg4 126.014(17) 2_565 .
Mg4 Si3 Mg4 126.014(17) 2 .
Mg4 Si3 Mg4 118.00(2) 6_656 .
Mg4 Si3 Ca1 73.18(2) 2_565 .
Mg4 Si3 Ca1 73.18(2) 2 .
Mg4 Si3 Ca1 118.78(3) 6_656 .
Mg4 Si3 Ca1 123.22(3) . .
Mg4 Si3 Ca1 145.43(2) 2_565 5_556
Mg4 Si3 Ca1 71.74(2) 2 5_556
Mg4 Si3 Ca1 135.007(14) 6_656 5_556
Mg4 Si3 Ca1 66.772(13) . 5_556
Ca1 Si3 Ca1 73.826(19) . 5_556
Mg4 Si3 Ca1 71.74(2) 2_565 5_566
Mg4 Si3 Ca1 145.43(2) 2 5_566
Mg4 Si3 Ca1 135.007(14) 6_656 5_566
Mg4 Si3 Ca1 66.772(13) . 5_566
Ca1 Si3 Ca1 73.826(19) . 5_566
Ca1 Si3 Ca1 89.42(3) 5_556 5_566
Mg4 Si3 Ca1 137.11(2) 2_565 2_554
Mg4 Si3 Ca1 67.45(2) 2 2_554
Mg4 Si3 Ca1 66.153(17) 6_656 2_554
Mg4 Si3 Ca1 70.16(2) . 2_554
Ca1 Si3 Ca1 136.057(13) . 2_554
Ca1 Si3 Ca1 75.97(2) 5_556 2_554
Ca1 Si3 Ca1 136.85(2) 5_566 2_554
Mg4 Si3 Ca1 67.45(2) 2_565 2_564
Mg4 Si3 Ca1 137.11(2) 2 2_564
Mg4 Si3 Ca1 66.153(16) 6_656 2_564
Mg4 Si3 Ca1 70.16(2) . 2_564
Ca1 Si3 Ca1 136.057(13) . 2_564
Ca1 Si3 Ca1 136.85(2) 5_556 2_564
Ca1 Si3 Ca1 75.97(2) 5_566 2_564
Ca1 Si3 Ca1 87.39(3) 2_554 2_564
Si3 Mg4 Si3 107.79(3) 2_554 2_564
Si3 Mg4 Si3 108.099(17) 2_554 6_556
Si3 Mg4 Si3 108.099(17) 2_564 6_556
Si3 Mg4 Si3 115.681(18) 2_554 .
Si3 Mg4 Si3 115.681(18) 2_564 .
Si3 Mg4 Si3 100.84(2) 6_556 .
Si3 Mg4 Mg4 55.21(2) 2_554 5
Si3 Mg4 Mg4 121.65(3) 2_564 5
Si3 Mg4 Mg4 52.89(2) 6_556 5
Si3 Mg4 Mg4 121.74(2) . 5
Si3 Mg4 Mg4 121.65(3) 2_554 5_565
Si3 Mg4 Mg4 55.21(2) 2_564 5_565
Si3 Mg4 Mg4 52.89(2) 6_556 5_565
Si3 Mg4 Mg4 121.74(2) . 5_565
Mg4 Mg4 Mg4 85.34(3) 5 5_565
Si3 Mg4 Ca1 167.368(18) 2_554 5_566
Si3 Mg4 Ca1 83.88(2) 2_564 5_566
Si3 Mg4 Ca1 62.490(13) 6_556 5_566
Si3 Mg4 Ca1 61.053(19) . 5_566
Mg4 Mg4 Ca1 114.80(3) 5 5_566
Mg4 Mg4 Ca1 60.75(2) 5_565 5_566
Si3 Mg4 Ca1 83.88(2) 2_554 5_556
Si3 Mg4 Ca1 167.368(18) 2_564 5_556
Si3 Mg4 Ca1 62.490(13) 6_556 5_556
Si3 Mg4 Ca1 61.053(19) . 5_556
Mg4 Mg4 Ca1 60.75(2) 5 5_556
Mg4 Mg4 Ca1 114.80(3) 5_565 5_556
Ca1 Mg4 Ca1 84.12(3) 5_566 5_556
Si3 Mg4 Ca1 62.954(18) 2_554 1_554
Si3 Mg4 Ca1 62.954(18) 2_564 1_554
Si3 Mg4 Ca1 82.31(2) 6_556 1_554
Si3 Mg4 Ca1 176.84(2) . 1_554
Mg4 Mg4 Ca1 60.197(17) 5 1_554
Mg4 Mg4 Ca1 60.197(17) 5_565 1_554
Ca1 Mg4 Ca1 120.949(19) 5_566 1_554
Ca1 Mg4 Ca1 120.949(19) 5_556 1_554
Si3 Mg4 Ca1 59.588(16) 2_554 6_656
Si3 Mg4 Ca1 59.588(16) 2_564 6_656
Si3 Mg4 Ca1 152.61(2) 6_556 6_656
Si3 Mg4 Ca1 106.55(3) . 6_656
Mg4 Mg4 Ca1 110.03(3) 5 6_656
Mg4 Mg4 Ca1 110.03(3) 5_565 6_656
Ca1 Mg4 Ca1 132.653(14) 5_566 6_656
Ca1 Mg4 Ca1 132.653(14) 5_556 6_656
Ca1 Mg4 Ca1 70.29(2) 1_554 6_656
Si3 Mg4 Ca1 119.77(3) 2_554 2_564
Si3 Mg4 Ca1 58.037(19) 2_564 2_564
Si3 Mg4 Ca1 132.129(18) 6_556 2_564
Si3 Mg4 Ca1 59.822(13) . 2_564
Mg4 Mg4 Ca1 174.96(2) 5 2_564
Mg4 Mg4 Ca1 97.79(3) 5_565 2_564
Ca1 Mg4 Ca1 70.23(2) 5_566 2_564
Ca1 Mg4 Ca1 120.82(2) 5_556 2_564
Ca1 Mg4 Ca1 118.009(15) 1_554 2_564
Ca1 Mg4 Ca1 65.21(2) 6_656 2_564
Si3 Mg4 Ca1 58.037(19) 2_554 2_554
Si3 Mg4 Ca1 119.77(3) 2_564 2_554
Si3 Mg4 Ca1 132.129(18) 6_556 2_554
Si3 Mg4 Ca1 59.822(13) . 2_554
Mg4 Mg4 Ca1 97.79(3) 5 2_554
Mg4 Mg4 Ca1 174.96(2) 5_565 2_554
Ca1 Mg4 Ca1 120.82(2) 5_566 2_554
Ca1 Mg4 Ca1 70.23(2) 5_556 2_554
Ca1 Mg4 Ca1 118.009(15) 1_554 2_554
Ca1 Mg4 Ca1 65.21(2) 6_656 2_554
Ca1 Mg4 Ca1 78.82(3) 2_564 2_554

loop_
_geom_bond_atom_site_label_1
_geom_bond_atom_site_label_2
_geom_bond_distance
_geom_bond_site_symmetry_2
Ca1 Si3 3.0782(9) .
Ca1 Si3 3.1344(8) 5_556
Ca1 Si3 3.1344(8) 5_566
Ca1 Si3 3.1919(7) 2_565
Ca1 Si3 3.1919(7) 2
Ca1 Mg4 3.2916(8) 5_566
Ca1 Mg4 3.2916(8) 5_556
Ca1 Mg4 3.3097(11) 1_556
Ca1 Mg4 3.4515(10) 6_556
Ca1 Mg4 3.4731(9) 2_565
Ca1 Mg4 3.4731(9) 2
Ca1 Ca1 3.7315(10) 5_556
Si3 Mg4 2.7292(7) 2_565
Si3 Mg4 2.7292(7) 2
Si3 Mg4 2.8109(11) 6_656
Si3 Mg4 2.8293(10) .
Si3 Ca1 3.1344(8) 5_556
Si3 Ca1 3.1344(8) 5_566
Si3 Ca1 3.1919(7) 2_554
Si3 Ca1 3.1919(7) 2_564
Mg4 Si3 2.7292(7) 2_554
Mg4 Si3 2.7292(7) 2_564
Mg4 Si3 2.8109(11) 6_556
Mg4 Mg4 3.2532(10) 5
Mg4 Mg4 3.2532(10) 5_565
Mg4 Ca1 3.2916(8) 5_566
Mg4 Ca1 3.2916(8) 5_556
Mg4 Ca1 3.3097(11) 1_554
Mg4 Ca1 3.4515(10) 6_656
Mg4 Ca1 3.4731(9) 2_564
Mg4 Ca1 3.4731(9) 2_554
